data_2002074
loop_
_publ_author_name
'Shin, W.'
'Shim, J. H.'

_publ_section_title
;
 Structure of tetrahydrothiamin hemihydrate
;
_journal_issue 1
_journal_name_full 'Acta Crystallographica Section C'
_journal_page_first 111
_journal_page_last 113
_journal_paper_doi 10.1107/S0108270192004001
_journal_volume 49
_journal_year 1993
_chemical_formula_moiety 'C12 H20 N4 O1 S1,0.5(H2 O1)'
_chemical_formula_sum 'C12 H21 N4 O2 S'
_chemical_formula_weight 277.38
_symmetry_cell_setting monoclinic
_symmetry_space_group_name_H-M 'P 1 21/c 1'
_cell_angle_alpha 90
_cell_angle_beta 103.47(3)
_cell_angle_gamma 90
_cell_formula_units_Z 8
_cell_length_a 9.533(2)
_cell_length_b 23.568(5)
_cell_length_c 13.666(3)
_cell_volume 2985.9(12)
_diffrn_radiation_type Cu
_diffrn_radiation_wavelength 1.5418
_exptl_absorpt_coefficient_mu 1.89
_exptl_crystal_density_diffrn 1.234
_exptl_crystal_F_000 1192
_cod_data_source_file hh0623.cif
_cod_data_source_block hh0623_structure_1_of_1
_cod_depositor_comments
;
 Adding _atom_site_type_symbol label and values.

 Antanas Vaitkus
 2013-04-08
;
_cod_original_cell_volume 2986.0(10)
_cod_original_sg_symbol_H-M 'P 21/c'
_cod_original_formula_sum 'C12 H21 N4 O2 S1'
_cod_database_code 2002074

loop_
_atom_site_label
_atom_site_type_symbol
_atom_site_fract_x
_atom_site_fract_y
_atom_site_fract_z
_atom_site_U_iso_or_equiv
S1A S .97100(10) .42000(10) 1.22700(10) .067
C2A C .9585(6) .4500(3) 1.0992(4) .059
N3A N .8488(4) .4186(2) 1.0303(3) .050
C4A C .8594(5) .3595(2) 1.0615(3) .057
C5A C .8686(6) .3570(2) 1.1771(3) .058
C4aA C .9891(8) .3322(3) 1.0319(5) .089
C5aA C .9278(8) .3030(3) 1.2276(5) .077
C5bA C .9075(8) .2971(3) 1.3331(5) .087
O5cA O .7614(5) .2907(2) 1.3354(3) .093
C35A C .7053(5) .4429(2) 1.0236(4) .052
N1'A N .6352(4) .5942(2) .9365(3) .057
C2'A C .6346(5) .5874(2) .8388(4) .057
N3'A N .6538(4) .5383(2) .7956(3) .051
C4'A C .6783(4) .4913(3) .8535(3) .047
C5'A C .6805(4) .4942(2) .9580(3) .046
C6'A C .6586(5) .5468(2) .9917(4) .055
C2A' C .6105(10) .6385(3) .7740(6) .083
N4A' N .6962(5) .4431(2) .8077(4) .067
S1B S .8933(2) .60200(10) .24860(10) .087
C2B C .9053(7) .5718(3) .3747(5) .076
N3B N .7696(4) .5818(2) .4019(3) .062
C4B C .7189(7) .6378(2) .3627(4) .074
C5B C .7286(6) .6419(2) .2529(4) .067
C4aB C .8063(14) .6840(4) .4269(7) .144
C5aB C .7236(10) .7014(3) .2127(6) .099
C5bB C .7078(11) .7049(3) .1022(7) .113
O5cB O .5733(5) .6840(2) .0484(3) .091
C35B C .6655(6) .5369(2) .3620(4) .064
N1'B N .7100(4) .3835(2) .4403(3) .072
C2'B C .7036(5) .3896(2) .5373(4) .062
N3'B N .6947(4) .4384(2) .5838(3) .061
C4'B C .6889(5) .4858(2) .5303(4) .058
C5'B C .6902(5) .4853(2) .4264(3) .054
C6'B C .7016(5) .4324(3) .3888(4) .067
C2B' C .7113(12) .3363(3) .5971(7) .096
N4B' N .6811(6) .5352(2) .5768(4) .073
Ow O .6435(5) .3177(2) .8405(3) .093
H2aA H .942(5) .492(2) 1.098(3) .07(2)
H2bA H 1.052(5) .441(2) 1.086(3) .060(10)
H35aA H .636(4) .4150(10) .994(2) .030(10)
H35bA H .684(4) .452(2) 1.087(3) .050(10)
H4A H .766(4) .335(2) 1.022(3) .060(10)
H4aA H 1.093(6) .342(2) 1.082(4) .11(2)
H4bA H .953(5) .341(2) .961(4) .10(2)
H4cA H .976(5) .288(2) 1.042(4) .10(2)
H5A H .769(5) .359(2) 1.190(3) .060(10)
H5aA H .876(5) .270(2) 1.193(4) .08(2)
H5bA H 1.036(6) .300(2) 1.226(4) .12(2)
H5cA H .952(7) .333(3) 1.373(4) .13(3)
H5dA H .960(5) .261(2) 1.361(4) .10(2)
H5eA H .743(6) .320(2) 1.372(4) .10(2)
H6'A H .660(5) .549(2) 1.054(3) .07(2)
H2'aA H .644(8) .669(3) .800(5) .13(3)
H2'bA H .504(8) .644(3) .749(5) .16(3)
H2'cA H .655(7) .631(3) .715(5) .14(3)
H4'aA H .697(6) .442(2) .731(5) .14(2)
H4'bA H .709(5) .413(2) .836(4) .07(2)
H2aB H .977(4) .589(2) .419(3) .060(10)
H2bB H .923(4) .527(2) .377(3) .070(10)
H35aB H .674(4) .526(2) .291(3) .060(10)
H35bB H .574(5) .554(2) .363(3) .08(2)
H4B H .605(5) .648(2) .375(3) .08(2)
H4aB H .741(6) .719(2) .406(4) .13(2)
H4bB H .905(9) .681(4) .409(6) .14(3)
H4cB H .811(8) .679(3) .480(5) .13(3)
H5B H .644(4) .622(2) .207(3) .060(10)
H5aB H .811(7) .725(2) .241(4) .13(3)
H5bB H .619(7) .722(2) .224(4) .14(3)
H5cB H .789(7) .675(3) .092(5) .14(3)
H5dB H .722(6) .742(2) .093(4) .11(2)
H5eB H .575(8) .642(3) .027(5) .15(3)
H6'B H .703(5) .431(2) .321(3) .07(3)
H2'aB H .625(8) .344(3) .629(5) .15(4)
H2'bB H .788(7) .331(3) .639(5) .12(3)
H2'cB H .700(7) .300(3) .557(4) .14(3)
H4'aB H .678(5) .531(2) .640(3) .06(2)
H4'bB H .704(6) .563(2) .550(4) .08(2)
HOwa H .689(7) .269(3) .844(5) .16(4)
HOwb H .583(8) .308(4) .881(6) .18(4)

loop_
_geom_angle_atom_site_label_1
_geom_angle_atom_site_label_2
_geom_angle_atom_site_label_3
_geom_angle
H5aA C5aA C5A 111(3)
H5aA C5aA C5bA 103(3)
H5bA C5aA C5A 108(3)
H5bA C5aA C5bA 112(3)
H5bA C5aA H5aA 109(4)
H5cA C5bA C5aA 107(3)
H5cA C5bA O5eA 111(4)
H5dA C5bA C5aA 106(3)
H5dA C5bA O5eA 108(3)
H5dA C5bA H5cA 112(5)
H5eA O5cA C5bA 105(3)
H2'aA C2A' C2'A 117(5)
H2'bA C2A' C2'A 112(4)
H2'cA C2A' C2'A 112(4)
H2'cA C2A' H2'aA 80(7)
H2'cA C2A' H2'bA 128(6)
H4'aA N4A' C4'A 122(3)
H4'bA N4A' C4'A 124(4)
H4'bA N4A' H4'aA 114(5)
H6'A C6'A N1'A 118(3)
H6'A C6'A C5'A 116(3)
HOwb Ow HOwa 91(7)
H2aA C2A S1A 111(2)
H2aA C2A N3A 114(3)
H2bA C2A S1A 103(2)
H2bA C2A N3A 109(3)
H2bA C2A H2aA 111(4)
H35aA C35A N3A 108(2)
H35aA C35A C5'A 108(2)
H35'bA C35A N3A 115(2)
H35bA C35A C5'A 109(3)
H35bA C35A H35aA 105(3)
H4A C4A N3A 111(2)
H4A C4A C5A 109(2)
H4A C4A C4aA 105(2)
H4aA C4aA C4A 115(3)
H4bA C4aA C4A 93(3)
H4bA C4aA H4aA 130(4)
H4cA C4aA C4A 105(3)
H4cA C4aA H4aA 103(4)
H4cA C4aA H4bA 109(4)
H5A C5A S1A 110(3)
H5A C5A C4A 110(2)
H5A C5A C5aA 103(3)
N3A C2A S1A 107.3(4)
C4A N3A C2A 108.1(4)
C4A C5A S1A 104.3(3)
C5A S1A C2A 92.7(2)
C5A C4A N3A 108.4(4)
C4aA C4A N3A 109.3(4)
C4aA C4A C5A 113.1(4)
C5aA C5A S1A 114.2(4)
C5aA C5A C4A 115.2(4)
C5b C5aA C5A 113.7(6)
C5c C5bA C5aA 112.3(6)
C35A N3A C2A 111.4(4)
C35A N3A C4A 113.1(4)
N3'A C2'A N1'A 125.1(5)
C4'A N3'A C2'A 118.4(4)
C4'A C5'A C35'A 121.8(4)
C5'A C35'A N3A 111.7(4)
C5'A C4'A N3'A 120.5(4)
C5'A C6'A N1'A 126.3(5)
C6'A N1'A C2'A 115.0(4)
C6'A C5'A C35'A 123.6(4)
C6'A C5'A C4'A 114.6(4)
C2A' C2'A N1'A 117.5(5)
C2A' C2'A N3'A 117.4(5)
N4A' C4'A N3'A 116.7(4)
N4A' C4'A C5'A 122.7(4)
H5aB C5aB C5B 115(3)
H5aB C5aB C5bB 104(3)
H5bB C5aB C5B 108(3)
H5bB C5aB C5bB 103(3)
H5bB C5aB H5aB 113(4)
H5aB C5bB C5aB 101(4)
H5cB C5bB O5cB 107(4)
H5dB C5bB C5aB 103(3)
H5dB C5bB O5cB 114(4)
H5dB C5bB H5cB 119(5)
H5cB O5cB C5bB 114(4)
H2'aB C2B' C2'B 98(4)
H2'bB C2B' C2'B 115(5)
H2'bB C2b' H2'aB 113(6)
H2'cB C2B' C2'B 116(3)
H2'cB C2B' H2'aB 113(5)
H2'cB C2B' H2'bB 103(6)
H4'aB N4B' C4'B 113(3)
H4'bB N4B' C4'B 117(4)
H4'bB N4B' H4'aB 127(5)
H6'B C6'B N1'B 119(3)
H6'B C6'B C5'B 115(3)
H2aB C2B S1B 110(3)
H2aB C2B N3B 110(3)
H2bB C2B S1B 112(2)
H2bB C2B N3B 107(2)
H2bB C2B H2aB 109(4)
H35aB C35B N3B 110(2)
H35aB C35B C5'B 109(3)
H35bB C35B N3B 103(3)
H35bB C35B C5'B 111(3)
H35bB C35B H35aB 113(3)
H4B C4B N3B 112(2)
H4B C4B C5B 114(2)
H4B C4B C4aB 100(2)
H4aB C4aB C4B 102(3)
H4bB C4aB C4B 103(5)
H4bB C4aB H4aB 121(6)
H4cB C4aB C4B 111(6)
H4cB C4aB H4aB 108(6)
H4cB C4aB H4bB 112(7)
H5B C5B S1B 108(2)
H5B C5B C4B 111(2)
H5B C5B C5aB 105(3)
N3B C2B S1B 108.2(4)
C4B N3B C2B 107.0(5)
C4B C5B S1B 104.2(4)
C5B S1B C2B 92.0(3)
C5B C4B N3B 109.0(4)
C4aB C4B N3B 110.2(5)
C4aB C4B C5B 111.8(6)
C5aB C5B S1B 114.8(5)
C5aB C5B C4B 114.5(5)
C5bB C5aB C5B 114.2(6)
O5cB C5bB C5aB 112.0(7)
C35B N3B C2B 110.8(4)
C35B N3B C4B 112.2(4)
N3'B C2'B N1'B 125.9(5)
C4'B N3'B C2'B 117.7(4)
C4'B C5'B C35B 123.1(4)
C5'B C35B N3B 111.7(4)
C5'B C4'B N3'B 122.2(4)
C5'B C6'B N1'B 126.0(5)
C6'B N1'B C2'B 114.4(5)
C6'B C5'B C35B 122.7(4)
C2B' C2'B N1'B 116.2(5)
C2B' C2'B N3'B 117.9(5)
N4B' C4'B N3'B 118.1(5)
N4B' C4'B C5'B 119.7(5)

loop_
_geom_bond_atom_site_label_1
_geom_bond_atom_site_label_2
_geom_bond_distance
S1A C2A 1.862(6)
S1A C5A 1.820(5)
C2A N3A 1.438(7)
N3A C4A 1.453(7)
N3A C35A 1.466(6)
C4A C5A 1.563(6)
C4A C4aA 1.530(9)
C5A C5aA 1.494(8)
C5aA C5bA 1.505(10)
C5bA O5cA 1.409(9)
C35A C5'A 1.491(7)
N1'A C2'A 1.343(7)
N1'A C6'A 1.337(7)
C2'A N3'A 1.331(7)
C2'A C2A' 1.481(9)
N3'A C4'A 1.350(6)
C4'A C5'A 1.425(6)
C4'A N4A' 1.327(7)
C5'A C6'A 1.355(7)
C2A H2aA 1.00(5)
C2A H2bA 0.97(5)
C4A H4A 1.09(4)
C5A H5A 1.00(5)
C4aA H4aA 1.09(6)
C4aA H4bA 0.98(5)
C4aA H4cA 1.07(5)
C5aA H5aA 0.97(5)
C5aA H5bA 1.04(6)
C5bA H5cA 1.04(7)
C5bA H5dA 1.02(5)
O5cA H5eA 0.91(5)
C35A H35aA 0.95(3)
C35A H35bA 0.97(4)
C6'A H6'A 0.85(4)
C2A' H2'aA 0.82(7)
C2A' H2'bA 0.92(7)
C2A' H2'cA 0.96(7)
N4A' H4'aA 1.05(7)
N4A' H4'bA 0.81(5)
Ow HOwa 1.22(7)
Ow HOwb 0.92(8)
S1B C2B 1.843(7)
S1B C5B 1.843(6)
C2B N3B 1.446(8)
N3B C4B 1.464(7)
N3B C35B 1.466(7)
C4B C5B 1.528(8)
C4B C4aB 1.520(12)
C5B C5aB 1.503(9)
C5aB C5bB 1.485(12)
C5bB O5cB 1.410(11)
C35B C5'B 1.487(7)
N1'B C2'B 1.349(7)
N1'B C6'B 1.343(8)
C2'B N3'B 1.326(7)
C2'B C2B' 1.491(9)
N3'B C4'B 1.329(7)
C4'B C5'B 1.423(7)
C4'B N4B' 1.337(7)
C5'B C6'B 1.362(8)
C2B H2aB 0.89(4)
C2B H2bB 1.07(5)
C4B H4B 1.16(5)
C5B H5B 1.01(4)
C4aB H4aB 1.04(5)
C4aB H4bB 1.02(8)
C4aB H4cB 0.73(7)
C5aB H5aB 0.99(6)
C5aB H5bB 1.15(6)
C5bB H5cB 1.08(7)
C5bB H5dB 0.89(5)
O5cB H5eB 1.03(7)
C35B H35aB 1.02(4)
C35B H35bB 0.96(5)
C6'B H6'B 0.94(4)
C2B' H2'aB 1.03(7)
C2B' H2'bB 0.83(7)
C2B' H2'cB 1.02(7)
N4B' H4'aB 0.88(4)
N4B' H4'bB 0.81(5)
